data_2202292
loop_
_publ_author_name
'Bramsen, Fabienne'
'Bond, Andrew D.'
'McKenzie, Christine J.'

_publ_section_title
;
 Hydronium pentaaquacopper(II) triperchlorate
;
_journal_issue 7
_journal_name_full 'Acta Crystallographica Section E'
_journal_page_first i105
_journal_page_last i106
_journal_paper_doi 10.1107/S1600536803014272
_journal_volume 59
_journal_year 2003
_chemical_formula_iupac '(H3 O) [Cu (H2 O)5] (Cl O4)3'
_chemical_formula_moiety 'H10 Cu O5 2+, H3 O 1+, 3Cl O4 1-'
_chemical_formula_structural 'Cu (H2 O)5 (H3 O) (Cl O4)3'
_chemical_formula_sum 'Cl3 Cu H13 O18'
_chemical_formula_weight 470.99
_chemical_name_systematic
;
Hydronium pentaaquacopper(II) triperchlorate
;
_space_group_IT_number 154
_symmetry_cell_setting trigonal
_symmetry_space_group_name_Hall 'P 32 2"'
_symmetry_space_group_name_H-M 'P 32 2 1'
_atom_sites_solution_hydrogens difmap
_atom_sites_solution_primary direct
_atom_sites_solution_secondary difmap
_cell_angle_alpha 90.00
_cell_angle_beta 90.00
_cell_angle_gamma 120.00
_cell_formula_units_Z 3
_cell_length_a 10.1659(7)
_cell_length_b 10.1659(7)
_cell_length_c 13.1601(9)
_cell_measurement_reflns_used 2728
_cell_measurement_temperature 180(2)
_cell_measurement_theta_max 26.02
_cell_measurement_theta_min 2.32
_cell_volume 1177.83(14)
_computing_cell_refinement 'SAINT (Bruker, 2001)'
_computing_data_collection 'SMART (Bruker, 2001)'
_computing_data_reduction SAINT
_computing_molecular_graphics SHELXTL
_computing_publication_material SHELXTL
_computing_structure_refinement SHELXTL
_computing_structure_solution 'SHELXTL (Sheldrick, 2000)'
_diffrn_ambient_temperature 180(2)
_diffrn_measured_fraction_theta_full 0.997
_diffrn_measured_fraction_theta_max 0.997
_diffrn_measurement_device_type 'Bruker SMART 1000 CCD'
_diffrn_measurement_method 'thin-slice \w'
_diffrn_radiation_monochromator graphite
_diffrn_radiation_source 'fine-focus sealed tube'
_diffrn_radiation_type MoK\a
_diffrn_radiation_wavelength 0.7107
_diffrn_reflns_av_R_equivalents 0.0498
_diffrn_reflns_av_sigmaI/netI 0.0463
_diffrn_reflns_limit_h_max 12
_diffrn_reflns_limit_h_min -12
_diffrn_reflns_limit_k_max 12
_diffrn_reflns_limit_k_min -11
_diffrn_reflns_limit_l_max 16
_diffrn_reflns_limit_l_min -16
_diffrn_reflns_number 7204
_diffrn_reflns_theta_full 26.36
_diffrn_reflns_theta_max 26.36
_diffrn_reflns_theta_min 3.87
_diffrn_standards_number 0
_exptl_absorpt_coefficient_mu 1.989
_exptl_absorpt_correction_T_max 0.826
_exptl_absorpt_correction_T_min 0.646
_exptl_absorpt_correction_type multi-scan
_exptl_absorpt_process_details '(SADABS; Sheldrick, 2002)'
_exptl_crystal_colour blue
_exptl_crystal_density_diffrn 1.992
_exptl_crystal_density_method 'not measured'
_exptl_crystal_description block
_exptl_crystal_F_000 711
_exptl_crystal_size_max 0.30
_exptl_crystal_size_mid 0.15
_exptl_crystal_size_min 0.10
_refine_diff_density_max 0.579
_refine_diff_density_min -0.545
_refine_ls_abs_structure_details 'Flack (1983), 671 Friedel pairs'
_refine_ls_abs_structure_Flack 0.02(3)
_refine_ls_extinction_method none
_refine_ls_goodness_of_fit_ref 1.039
_refine_ls_hydrogen_treatment refxyz
_refine_ls_matrix_type full
_refine_ls_number_parameters 118
_refine_ls_number_reflns 1610
_refine_ls_number_restraints 8
_refine_ls_restrained_S_all 1.037
_refine_ls_R_factor_all 0.0589
_refine_ls_R_factor_gt 0.0451
_refine_ls_shift/su_max <0.001
_refine_ls_shift/su_mean 0.000
_refine_ls_structure_factor_coef Fsqd
_refine_ls_weighting_details 'calc w = 1/[\s^2^(Fo^2^)+(0.0515P)^2^+2.6785P] where P = (Fo^2^+2Fc^2^)/3'
_refine_ls_weighting_scheme calc
_refine_ls_wR_factor_gt 0.1038
_refine_ls_wR_factor_ref 0.1114
_reflns_number_gt 1348
_reflns_number_total 1610
_reflns_threshold_expression I>2\s(I)
_cod_data_source_file br6106.cif
_cod_data_source_block I
_cod_original_formula_sum 'H13 Cl3 Cu O18'
_cod_database_code 2202292
_cod_database_fobs_code 2202292

loop_
_symmetry_equiv_pos_as_xyz
'x, y, z'
'-y, x-y, z+2/3'
'-x+y, -x, z+1/3'
'y, x, -z'
'x-y, -y, -z+1/3'
'-x, -x+y, -z+2/3'

loop_
_atom_site_label
_atom_site_fract_x
_atom_site_fract_y
_atom_site_fract_z
_atom_site_U_iso_or_equiv
_atom_site_adp_type
_atom_site_calc_flag
_atom_site_refinement_flags
_atom_site_occupancy
_atom_site_disorder_assembly
_atom_site_disorder_group
_atom_site_type_symbol
Cu1 0.70337(9) 0.0000 0.1667 0.0232(2) Uani d S 1 . . Cu
Cl1 0.17902(18) 0.54783(16) 0.14489(10) 0.0294(3) Uani d . 1 . . Cl
Cl2 0.0840(2) 0.0000 0.1667 0.0328(5) Uani d S 1 . . Cl
O1 0.8015(6) 0.1870(6) 0.0803(4) 0.0546(13) Uani d D 1 . . O
H1A 0.751(6) 0.185(9) 0.025(3) 0.066 Uiso d D 1 . . H
H1B 0.9000(17) 0.238(8) 0.067(4) 0.066 Uiso d D 1 . . H
O2 0.7775(13) 0.1245(8) 0.2906(5) 0.139(4) Uani d D 1 . . O
H2A 0.848(12) 0.220(5) 0.281(9) 0.166 Uiso d D 1 . . H
H2B 0.740(14) 0.112(13) 0.353(4) 0.166 Uiso d D 1 . . H
O3 0.4752(7) 0.0000 0.1667 0.104(4) Uani d SD 1 . . O
H3A 0.467(2) 0.0813(17) 0.173(9) 0.125 Uiso d D 1 . . H
O4 0.0663(5) 0.4543(5) 0.2197(3) 0.0448(12) Uani d . 1 . . O
O5 0.1916(8) 0.6937(6) 0.1465(4) 0.0688(19) Uani d . 1 . . O
O6 0.1263(8) 0.4798(7) 0.0462(4) 0.0722(17) Uani d . 1 . . O
O7 0.3184(6) 0.5568(8) 0.1644(5) 0.0780(19) Uani d . 1 . . O
O8 0.0735(12) 0.1327(11) 0.1774(5) 0.118(3) Uani d . 1 . . O
O9 0.1730(6) 0.0179(5) 0.0797(3) 0.0469(12) Uani d . 1 . . O
O100 0.3280(5) 0.3280(5) 0.0000 0.0440(16) Uani d S 1 . . O

loop_
_atom_site_aniso_label
_atom_site_aniso_U_11
_atom_site_aniso_U_22
_atom_site_aniso_U_33
_atom_site_aniso_U_12
_atom_site_aniso_U_13
_atom_site_aniso_U_23
Cu1 0.0238(3) 0.0229(5) 0.0227(4) 0.0114(3) -0.0036(2) -0.0071(4)
Cl1 0.0287(8) 0.0273(7) 0.0307(6) 0.0129(6) 0.0003(6) -0.0033(5)
Cl2 0.0326(8) 0.0484(13) 0.0227(10) 0.0242(7) 0.0016(4) 0.0032(9)
O1 0.047(3) 0.055(3) 0.050(3) 0.016(3) 0.000(2) -0.001(2)
O2 0.220(11) 0.055(4) 0.052(4) 0.002(5) -0.001(5) -0.021(3)
O3 0.036(3) 0.083(6) 0.208(12) 0.042(3) 0.051(4) 0.101(8)
O4 0.047(3) 0.044(3) 0.045(3) 0.024(2) 0.010(2) 0.008(2)
O5 0.114(5) 0.040(3) 0.062(3) 0.047(3) 0.018(3) 0.005(3)
O6 0.084(4) 0.079(4) 0.037(2) 0.028(3) 0.004(3) -0.018(3)
O7 0.032(3) 0.092(5) 0.113(5) 0.032(4) -0.004(3) -0.005(4)
O8 0.239(10) 0.180(8) 0.056(3) 0.196(8) 0.022(5) 0.016(5)
O9 0.064(3) 0.039(2) 0.036(2) 0.024(2) 0.017(2) 0.0052(19)
O100 0.042(3) 0.042(3) 0.043(3) 0.018(3) -0.0010(13) 0.0010(13)

loop_
_atom_type_symbol
_atom_type_description
_atom_type_scat_dispersion_real
_atom_type_scat_dispersion_imag
_atom_type_scat_source
O O 0.0106 0.0060 'International Tables Vol C Tables 4.2.6.8 and 6.1.1.4'
Cl Cl 0.1484 0.1585 'International Tables Vol C Tables 4.2.6.8 and 6.1.1.4'
Cu Cu 0.3201 1.2651 'International Tables Vol C Tables 4.2.6.8 and 6.1.1.4'
H H 0.0000 0.0000 'International Tables Vol C Tables 4.2.6.8 and 6.1.1.4'

loop_
_geom_angle_atom_site_label_1
_geom_angle_atom_site_label_2
_geom_angle_atom_site_label_3
_geom_angle_site_symmetry_1
_geom_angle_site_symmetry_3
_geom_angle
_geom_angle_publ_flag
O2 Cu1 O2 . 5 172.9(8) yes
O2 Cu1 O1 . 5 89.2(3) yes
O2 Cu1 O1 5 5 90.7(3) yes
O2 Cu1 O1 . . 90.7(3) no
O2 Cu1 O1 5 . 89.2(3) no
O1 Cu1 O1 5 . 177.3(3) yes
O2 Cu1 O3 . . 93.5(4) yes
O2 Cu1 O3 5 . 93.5(4) no
O1 Cu1 O3 5 . 91.34(17) yes
O1 Cu1 O3 . . 91.34(17) no
O2 Cu1 O8 . 1_655 73.2(4) yes
O2 Cu1 O8 5 1_655 100.0(4) yes
O1 Cu1 O8 5 1_655 104.2(2) yes
O1 Cu1 O8 . 1_655 73.2(2) no
O3 Cu1 O8 . 1_655 159.15(13) yes
O2 Cu1 O8 . 5_655 100.0(4) no
O2 Cu1 O8 5 5_655 73.2(4) no
O1 Cu1 O8 5 5_655 73.2(2) no
O1 Cu1 O8 . 5_655 104.2(2) no
O3 Cu1 O8 . 5_655 159.15(13) no
O8 Cu1 O8 1_655 5_655 41.7(3) yes
O7 Cl1 O5 . . 111.7(4) no
O7 Cl1 O6 . . 108.5(4) no
O5 Cl1 O6 . . 109.3(4) no
O7 Cl1 O4 . . 111.2(3) no
O5 Cl1 O4 . . 107.7(3) no
O6 Cl1 O4 . . 108.4(3) no
O8 Cl2 O8 5 . 112.8(9) no
O8 Cl2 O9 5 5 107.9(3) no
O8 Cl2 O9 . 5 109.3(4) no
O8 Cl2 O9 5 . 109.3(4) no
O8 Cl2 O9 . . 107.9(3) no
O9 Cl2 O9 5 . 109.7(4) no
Cu1 O1 H1A . . 116(5) no
Cu1 O1 H1B . . 123(5) no
H1A O1 H1B . . 109.0(17) no
Cu1 O2 H2A . . 116(8) no
Cu1 O2 H2B . . 132(8) no
H2A O2 H2B . . 110.4(18) no
Cu1 O3 H3A . . 124.5(11) no

loop_
_geom_bond_atom_site_label_1
_geom_bond_atom_site_label_2
_geom_bond_site_symmetry_2
_geom_bond_distance
_geom_bond_publ_flag
Cu1 O2 . 1.969(6) yes
Cu1 O2 5 1.969(6) yes
Cu1 O1 5 2.001(5) yes
Cu1 O1 . 2.001(5) yes
Cu1 O3 . 2.320(7) yes
Cu1 O8 1_655 3.305(10) yes
Cu1 O8 5_655 3.305(10) yes
Cl1 O7 . 1.398(5) no
Cl1 O5 . 1.423(5) no
Cl1 O6 . 1.443(5) no
Cl1 O4 . 1.449(5) no
Cl2 O8 5 1.412(6) no
Cl2 O8 . 1.412(6) no
Cl2 O9 5 1.413(4) no
Cl2 O9 . 1.413(4) no
O1 H1A . 0.890(10) no
O1 H1B . 0.890(10) no
O2 H2A . 0.880(10) no
O2 H2B . 0.880(10) no
O3 H3A . 0.870(10) no

loop_
_geom_hbond_atom_site_label_D
_geom_hbond_atom_site_label_H
_geom_hbond_atom_site_label_A
_geom_hbond_site_symmetry_A
_geom_hbond_distance_DH
_geom_hbond_distance_HA
_geom_hbond_distance_DA
_geom_hbond_angle_DHA
_geom_hbond_publ_flag
O1 H1B O6 1_655 0.890(10) 2.40(5) 3.184(8) 148(7) y
O1 H1A O5 4 0.890(10) 2.34(3) 3.188(7) 161(6) y
O2 H2A O4 1_655 0.880(10) 2.44(3) 3.299(10) 165(11) y
O2 H2B O7 6_655 0.880(10) 2.58(7) 3.343(11) 145(10) y
O3 H3A O5 5_665 0.870(10) 2.160(10) 3.017(7) 168(2) y
